data_4324224
loop_
_publ_author_name
'Daniel M. Wells'
'Emilie Ringe'
'D. Kaczorowski'
'D. Gnida'
'G. Andr\'e'
'Richard G. Haire'
'Donald E. Ellis'
'James A. Ibers'

_publ_contact_author_address
;
Department of Chemistry
Northwestern University
Evanston, IL 60208-3113
;
_publ_contact_author_email ibers@chem.northwestern.edu
_publ_contact_author_fax '1 847 491 3976'
_publ_contact_author_name 'James A. Ibers'
_publ_contact_author_phone '1 847 491 5449'
_publ_section_title
;
 Structure, Properties, and Theoretical Electronic Structure of UCuOP and
 NpCuOP
;
_journal_name_full 'Inorganic Chemistry'
_journal_page_first 576
_journal_page_last 589
_journal_paper_doi 10.1021/ic101665g
_journal_volume 50
_journal_year 2011
_chemical_formula_moiety NpCuOP
_chemical_formula_sum 'Cu Np O P'
_chemical_formula_weight 347.51
_chemical_name_common 'neptunium copper oxyphosphide'
_chemical_name_systematic
;



 'copper neptunium oxide phosphide



;
_space_group_IT_number 129
_symmetry_cell_setting tetragonal
_symmetry_space_group_name_Hall '-P 4a 2a'
_symmetry_space_group_name_H-M 'P 4/n m m :2'
_atom_sites_solution_primary direct
_atom_sites_solution_secondary difmap
_audit_creation_method SHELXL-97
_cell_angle_alpha 90.00
_cell_angle_beta 90.00
_cell_angle_gamma 90.00
_cell_formula_units_Z 2
_cell_length_a 3.7731(4)
_cell_length_b 3.7731(4)
_cell_length_c 8.1888(11)
_cell_measurement_reflns_used 2056
_cell_measurement_temperature 100(2)
_cell_measurement_theta_max 33.63
_cell_measurement_theta_min 4.98
_cell_volume 116.58(2)
_computing_cell_refinement 'APEX II (Bruker, 2006)'
_computing_data_collection 'APEX II (Bruker, 2006)'
_computing_data_reduction 'APEX II (Bruker, 2006)'
_computing_molecular_graphics 'CrystalMaker (CrystalMaker Software, 2008)'
_computing_publication_material SHELXTL
_computing_structure_refinement 'SHELXL-97 (Sheldrick, 2008)'
_computing_structure_solution 'SHELXS-97 (Sheldrick, 2008)'
_diffrn_ambient_temperature 100(2)
_diffrn_measured_fraction_theta_full 0.982
_diffrn_measured_fraction_theta_max 0.982
_diffrn_measurement_device_type 'Bruker APEX II CCD area-detector'
_diffrn_measurement_method /W
_diffrn_radiation_monochromator graphite
_diffrn_radiation_source 'fine-focus sealed tube'
_diffrn_radiation_type MoK\a
_diffrn_radiation_wavelength 0.71073
_diffrn_reflns_av_R_equivalents 0.0336
_diffrn_reflns_av_sigmaI/netI 0.0161
_diffrn_reflns_limit_h_max 5
_diffrn_reflns_limit_h_min -5
_diffrn_reflns_limit_k_max 5
_diffrn_reflns_limit_k_min -5
_diffrn_reflns_limit_l_max 12
_diffrn_reflns_limit_l_min -12
_diffrn_reflns_number 1986
_diffrn_reflns_theta_full 33.63
_diffrn_reflns_theta_max 33.63
_diffrn_reflns_theta_min 4.98
_exptl_absorpt_coefficient_mu 53.737
_exptl_absorpt_correction_T_max 0.8157
_exptl_absorpt_correction_T_min 0.1097
_exptl_absorpt_correction_type numerical
_exptl_absorpt_process_details 'face-indexed (SHELXTL; Sheldrick, 2008)'
_exptl_crystal_colour black
_exptl_crystal_density_diffrn 9.900
_exptl_crystal_description plate
_exptl_crystal_F_000 290
_exptl_crystal_size_max 0.1213
_exptl_crystal_size_mid 0.0194
_exptl_crystal_size_min 0.0018
_refine_diff_density_max 2.610
_refine_diff_density_min -2.970
_refine_diff_density_rms 0.420
_refine_ls_extinction_method none
_refine_ls_goodness_of_fit_ref 1.293
_refine_ls_matrix_type full
_refine_ls_number_parameters 11
_refine_ls_number_reflns 168
_refine_ls_number_restraints 0
_refine_ls_restrained_S_all 1.293
_refine_ls_R_factor_all 0.0210
_refine_ls_R_factor_gt 0.0199
_refine_ls_shift/su_max 0.000
_refine_ls_shift/su_mean 0.000
_refine_ls_structure_factor_coef Fsqd
_refine_ls_weighting_details
; calc



 [1.00000+0.00000exp(0.00(sin\q/\l)^2^)]/



   [\s^2^(Fo^2^)+0.0000+0.0000*P+(0.0278P)^2^+0.0000sin\q/\l]



 where P = 1.00000Fo^2^ + 0.00000Fc^2^



;
_refine_ls_weighting_scheme calc
_refine_ls_wR_factor_gt 0.0472
_refine_ls_wR_factor_ref 0.0476
_reflns_number_gt 161
_reflns_number_total 168
_reflns_threshold_expression >2sigma(I)
_cod_data_source_file ic101665g_si_001_1.cif
_cod_data_source_block npcuop
_cod_original_sg_symbol_H-M 'P 4/n m m'
_cod_database_code 4324224

loop_
_symmetry_equiv_pos_as_xyz
'x, y, z'
'-x+1/2, -y+1/2, z'
'-y+1/2, x, z'
'y, -x+1/2, z'
'-x, y+1/2, -z'
'x+1/2, -y, -z'
'y+1/2, x+1/2, -z'
'-y, -x, -z'
'-x, -y, -z'
'x-1/2, y-1/2, -z'
'y-1/2, -x, -z'
'-y, x-1/2, -z'
'x, -y-1/2, z'
'-x-1/2, y, z'
'-y-1/2, -x-1/2, z'
'y, x, z'

loop_
_atom_site_label
_atom_site_type_symbol
_atom_site_fract_x
_atom_site_fract_y
_atom_site_fract_z
_atom_site_U_iso_or_equiv
_atom_site_adp_type
_atom_site_occupancy
_atom_site_symmetry_multiplicity
_atom_site_calc_flag
_atom_site_refinement_flags
Np1 Np 0.2500 0.2500 0.66362(4) 0.00431(15) Uani 1 8 d S
Cu1 Cu 0.7500 0.2500 0.0000 0.0066(2) Uani 1 8 d S
P5 P 0.2500 0.2500 0.1784(3) 0.0059(5) Uani 1 8 d S
O1 O 0.7500 0.2500 0.5000 0.0071(13) Uani 1 8 d S

loop_
_atom_site_aniso_label
_atom_site_aniso_U_11
_atom_site_aniso_U_22
_atom_site_aniso_U_33
_atom_site_aniso_U_23
_atom_site_aniso_U_13
_atom_site_aniso_U_12
Np1 0.00260(17) 0.00260(17) 0.0077(2) 0.000 0.000 0.000
Cu1 0.0051(3) 0.0051(3) 0.0094(5) 0.000 0.000 0.000
P5 0.0043(7) 0.0043(7) 0.0092(11) 0.000 0.000 0.000
O1 0.0058(18) 0.0058(18) 0.010(3) 0.000 0.000 0.000

loop_
_atom_type_symbol
_atom_type_description
_atom_type_scat_dispersion_real
_atom_type_scat_dispersion_imag
_atom_type_scat_source
O O 0.0106 0.0060 'International Tables Vol C Tables 4.2.6.8 and 6.1.1.4'
P P 0.1023 0.0942 'International Tables Vol C Tables 4.2.6.8 and 6.1.1.4'
Cu Cu 0.3201 1.2651 'International Tables Vol C Tables 4.2.6.8 and 6.1.1.4'
Np Np -11.4937 4.1493 'International Tables Vol C Tables 4.2.6.8 and 6.1.1.4'

loop_
_geom_angle_atom_site_label_1
_geom_angle_atom_site_label_2
_geom_angle_atom_site_label_3
_geom_angle
_geom_angle_site_symmetry_1
_geom_angle_site_symmetry_3
O1 Np1 O1 70.411(9) 9_656 1_455
O1 Np1 O1 109.235(17) 9_656 9_666
O1 Np1 O1 70.411(9) 1_455 9_666
O1 Np1 O1 70.411(9) 9_656 .
O1 Np1 O1 109.235(17) 1_455 .
O1 Np1 O1 70.411(9) 9_666 .
O1 Np1 P5 140.48(2) 9_656 9_666
O1 Np1 P5 140.48(2) 1_455 9_666
O1 Np1 P5 74.57(4) 9_666 9_666
O1 Np1 P5 74.57(4) . 9_666
O1 Np1 P5 74.57(4) 9_656 9_556
O1 Np1 P5 74.57(4) 1_455 9_556
O1 Np1 P5 140.48(2) 9_666 9_556
O1 Np1 P5 140.48(2) . 9_556
P5 Np1 P5 128.25(9) 9_666 9_556
O1 Np1 P5 140.48(2) 9_656 9_566
O1 Np1 P5 74.57(4) 1_455 9_566
O1 Np1 P5 74.57(4) 9_666 9_566
O1 Np1 P5 140.48(2) . 9_566
P5 Np1 P5 79.02(4) 9_666 9_566
P5 Np1 P5 79.02(4) 9_556 9_566
O1 Np1 P5 74.57(4) 9_656 9_656
O1 Np1 P5 140.48(2) 1_455 9_656
O1 Np1 P5 140.48(2) 9_666 9_656
O1 Np1 P5 74.57(4) . 9_656
P5 Np1 P5 79.02(4) 9_666 9_656
P5 Np1 P5 79.02(4) 9_556 9_656
P5 Np1 P5 128.25(9) 9_566 9_656
O1 Np1 Cu1 159.789(11) 9_656 9_666
O1 Np1 Cu1 118.537(7) 1_455 9_666
O1 Np1 Cu1 90.976(10) 9_666 9_666
O1 Np1 Cu1 118.537(7) . 9_666
P5 Np1 Cu1 43.98(4) 9_666 9_666
P5 Np1 Cu1 89.97(4) 9_556 9_666
P5 Np1 Cu1 43.98(4) 9_566 9_666
P5 Np1 Cu1 89.97(4) 9_656 9_666
O1 Np1 Cu1 118.537(7) 9_656 1_556
O1 Np1 Cu1 159.789(11) 1_455 1_556
O1 Np1 Cu1 118.537(7) 9_666 1_556
O1 Np1 Cu1 90.976(10) . 1_556
P5 Np1 Cu1 43.98(4) 9_666 1_556
P5 Np1 Cu1 89.97(4) 9_556 1_556
P5 Np1 Cu1 89.97(4) 9_566 1_556
P5 Np1 Cu1 43.98(4) 9_656 1_556
Cu1 Np1 Cu1 47.101(7) 9_666 1_556
O1 Np1 Cu1 90.976(10) 9_656 9_656
O1 Np1 Cu1 118.537(7) 1_455 9_656
O1 Np1 Cu1 159.789(11) 9_666 9_656
O1 Np1 Cu1 118.537(7) . 9_656
P5 Np1 Cu1 89.97(4) 9_666 9_656
P5 Np1 Cu1 43.98(4) 9_556 9_656
P5 Np1 Cu1 89.97(4) 9_566 9_656
P5 Np1 Cu1 43.98(4) 9_656 9_656
Cu1 Np1 Cu1 68.813(11) 9_666 9_656
Cu1 Np1 Cu1 47.101(7) 1_556 9_656
O1 Np1 Cu1 118.537(7) 9_656 1_456
O1 Np1 Cu1 90.976(10) 1_455 1_456
O1 Np1 Cu1 118.537(7) 9_666 1_456
O1 Np1 Cu1 159.789(11) . 1_456
P5 Np1 Cu1 89.97(4) 9_666 1_456
P5 Np1 Cu1 43.98(4) 9_556 1_456
P5 Np1 Cu1 43.98(4) 9_566 1_456
P5 Np1 Cu1 89.97(4) 9_656 1_456
Cu1 Np1 Cu1 47.101(7) 9_666 1_456
Cu1 Np1 Cu1 68.813(11) 1_556 1_456
Cu1 Np1 Cu1 47.101(7) 9_656 1_456
O1 Np1 Np1 90.0 9_656 1_455
O1 Np1 Np1 35.382(9) 1_455 1_455
O1 Np1 Np1 90.0 9_666 1_455
O1 Np1 Np1 144.618(9) . 1_455
P5 Np1 Np1 129.510(18) 9_666 1_455
P5 Np1 Np1 50.490(18) 9_556 1_455
P5 Np1 Np1 50.490(19) 9_566 1_455
P5 Np1 Np1 129.510(18) 9_656 1_455
Cu1 Np1 Np1 90.0 9_666 1_455
Cu1 Np1 Np1 124.406(6) 1_556 1_455
Cu1 Np1 Np1 90.0 9_656 1_455
Cu1 Np1 Np1 55.594(6) 1_456 1_455
O1 Np1 Np1 35.382(9) 9_656 1_545
O1 Np1 Np1 90.0 1_455 1_545
O1 Np1 Np1 144.618(9) 9_666 1_545
O1 Np1 Np1 90.0 . 1_545
P5 Np1 Np1 129.510(18) 9_666 1_545
P5 Np1 Np1 50.490(18) 9_556 1_545
P5 Np1 Np1 129.510(19) 9_566 1_545
P5 Np1 Np1 50.490(18) 9_656 1_545
Cu1 Np1 Np1 124.406(6) 9_666 1_545
Cu1 Np1 Np1 90.0 1_556 1_545
Cu1 Np1 Np1 55.594(6) 9_656 1_545
Cu1 Np1 Np1 90.0 1_456 1_545
Np1 Np1 Np1 90.0 1_455 1_545
O1 Np1 Np1 90.0 9_656 1_655
O1 Np1 Np1 144.618(9) 1_455 1_655
O1 Np1 Np1 90.0 9_666 1_655
O1 Np1 Np1 35.382(9) . 1_655
P5 Np1 Np1 50.490(18) 9_666 1_655
P5 Np1 Np1 129.510(18) 9_556 1_655
P5 Np1 Np1 129.510(18) 9_566 1_655
P5 Np1 Np1 50.490(19) 9_656 1_655
Cu1 Np1 Np1 90.0 9_666 1_655
Cu1 Np1 Np1 55.594(6) 1_556 1_655
Cu1 Np1 Np1 90.0 9_656 1_655
Cu1 Np1 Np1 124.406(6) 1_456 1_655
Np1 Np1 Np1 180.00(2) 1_455 1_655
Np1 Np1 Np1 90.0 1_545 1_655
O1 Np1 Np1 144.618(9) 9_656 1_565
O1 Np1 Np1 90.0 1_455 1_565
O1 Np1 Np1 35.382(9) 9_666 1_565
O1 Np1 Np1 90.0 . 1_565
P5 Np1 Np1 50.490(18) 9_666 1_565
P5 Np1 Np1 129.510(18) 9_556 1_565
P5 Np1 Np1 50.490(19) 9_566 1_565
P5 Np1 Np1 129.510(18) 9_656 1_565
Cu1 Np1 Np1 55.594(6) 9_666 1_565
Cu1 Np1 Np1 90.0 1_556 1_565
Cu1 Np1 Np1 124.406(6) 9_656 1_565
Cu1 Np1 Np1 90.0 1_456 1_565
Np1 Np1 Np1 90.0 1_455 1_565
Np1 Np1 Np1 180.00(2) 1_545 1_565
Np1 Np1 Np1 90.0 1_655 1_565
O1 Np1 Np1 35.205(4) 9_656 9_556
O1 Np1 Np1 35.205(4) 1_455 9_556
O1 Np1 Np1 89.796(15) 9_666 9_556
O1 Np1 Np1 89.796(15) . 9_556
P5 Np1 Np1 160.75(5) 9_666 9_556
P5 Np1 Np1 71.00(5) 9_556 9_556
P5 Np1 Np1 108.01(3) 9_566 9_556
P5 Np1 Np1 108.01(3) 9_656 9_556
Cu1 Np1 Np1 150.064(6) 9_666 9_556
Cu1 Np1 Np1 150.064(6) 1_556 9_556
Cu1 Np1 Np1 107.623(9) 9_656 9_556
Cu1 Np1 Np1 107.623(9) 1_456 9_556
Np1 Np1 Np1 60.072(5) 1_455 9_556
Np1 Np1 Np1 60.072(5) 1_545 9_556
Np1 Np1 Np1 119.928(5) 1_655 9_556
Np1 Np1 Np1 119.928(5) 1_565 9_556
O1 Np1 Np1 89.796(15) 9_656 9_566
O1 Np1 Np1 35.205(4) 1_455 9_566
O1 Np1 Np1 35.205(4) 9_666 9_566
O1 Np1 Np1 89.796(15) . 9_566
P5 Np1 Np1 108.02(3) 9_666 9_566
P5 Np1 Np1 108.01(3) 9_556 9_566
P5 Np1 Np1 71.00(5) 9_566 9_566
P5 Np1 Np1 160.75(5) 9_656 9_566
Cu1 Np1 Np1 107.623(9) 9_666 9_566
Cu1 Np1 Np1 150.064(5) 1_556 9_566
Cu1 Np1 Np1 150.064(5) 9_656 9_566
Cu1 Np1 Np1 107.623(9) 1_456 9_566
Np1 Np1 Np1 60.072(5) 1_455 9_566
Np1 Np1 Np1 119.928(5) 1_545 9_566
Np1 Np1 Np1 119.928(5) 1_655 9_566
Np1 Np1 Np1 60.072(5) 1_565 9_566
Np1 Np1 Np1 59.855(10) 9_556 9_566
O1 Np1 Np1 35.205(4) 9_656 9_656
O1 Np1 Np1 89.796(15) 1_455 9_656
O1 Np1 Np1 89.796(15) 9_666 9_656
O1 Np1 Np1 35.205(4) . 9_656
P5 Np1 Np1 108.02(3) 9_666 9_656
P5 Np1 Np1 108.01(3) 9_556 9_656
P5 Np1 Np1 160.75(5) 9_566 9_656
P5 Np1 Np1 71.00(5) 9_656 9_656
Cu1 Np1 Np1 150.064(5) 9_666 9_656
Cu1 Np1 Np1 107.623(9) 1_556 9_656
Cu1 Np1 Np1 107.623(9) 9_656 9_656
Cu1 Np1 Np1 150.064(5) 1_456 9_656
Np1 Np1 Np1 119.928(5) 1_455 9_656
Np1 Np1 Np1 60.072(5) 1_545 9_656
Np1 Np1 Np1 60.072(5) 1_655 9_656
Np1 Np1 Np1 119.928(5) 1_565 9_656
Np1 Np1 Np1 59.855(10) 9_556 9_656
Np1 Np1 Np1 89.750(18) 9_566 9_656
O1 Np1 Np1 89.796(15) 9_656 9_666
O1 Np1 Np1 89.796(15) 1_455 9_666
O1 Np1 Np1 35.205(4) 9_666 9_666
O1 Np1 Np1 35.205(4) . 9_666
P5 Np1 Np1 71.00(5) 9_666 9_666
P5 Np1 Np1 160.75(5) 9_556 9_666
P5 Np1 Np1 108.01(3) 9_566 9_666
P5 Np1 Np1 108.01(3) 9_656 9_666
Cu1 Np1 Np1 107.623(9) 9_666 9_666
Cu1 Np1 Np1 107.623(9) 1_556 9_666
Cu1 Np1 Np1 150.064(5) 9_656 9_666
Cu1 Np1 Np1 150.064(5) 1_456 9_666
Np1 Np1 Np1 119.928(5) 1_455 9_666
Np1 Np1 Np1 119.928(5) 1_545 9_666
Np1 Np1 Np1 60.072(5) 1_655 9_666
Np1 Np1 Np1 60.072(5) 1_565 9_666
Np1 Np1 Np1 89.750(18) 9_556 9_666
Np1 Np1 Np1 59.855(10) 9_566 9_666
Np1 Np1 Np1 59.855(10) 9_656 9_666
P5 Cu1 P5 112.01(5) 9_655 1_655
P5 Cu1 P5 104.51(10) 9_655 9_665
P5 Cu1 P5 112.01(5) 1_655 9_665
P5 Cu1 P5 112.01(5) 9_655 .
P5 Cu1 P5 104.51(10) 1_655 .
P5 Cu1 P5 112.01(5) 9_665 .
P5 Cu1 Cu1 124.00(3) 9_655 9_765
P5 Cu1 Cu1 56.00(3) 1_655 9_765
P5 Cu1 Cu1 56.00(3) 9_665 9_765
P5 Cu1 Cu1 124.00(3) . 9_765
P5 Cu1 Cu1 56.00(3) 9_655 9_655
P5 Cu1 Cu1 124.00(3) 1_655 9_655
P5 Cu1 Cu1 124.00(3) 9_665 9_655
P5 Cu1 Cu1 56.00(3) . 9_655
Cu1 Cu1 Cu1 180.0 9_765 9_655
P5 Cu1 Cu1 124.00(3) 9_655 9_665
P5 Cu1 Cu1 124.00(3) 1_655 9_665
P5 Cu1 Cu1 56.00(3) 9_665 9_665
P5 Cu1 Cu1 56.00(3) . 9_665
Cu1 Cu1 Cu1 90.0 9_765 9_665
Cu1 Cu1 Cu1 90.0 9_655 9_665
P5 Cu1 Cu1 56.00(3) 9_655 9_755
P5 Cu1 Cu1 56.00(3) 1_655 9_755
P5 Cu1 Cu1 124.00(3) 9_665 9_755
P5 Cu1 Cu1 124.00(3) . 9_755
Cu1 Cu1 Cu1 90.0 9_765 9_755
Cu1 Cu1 Cu1 90.0 9_655 9_755
Cu1 Cu1 Cu1 180.0 9_665 9_755
P5 Cu1 Np1 59.66(4) 9_655 1_554
P5 Cu1 Np1 162.15(5) 1_655 1_554
P5 Cu1 Np1 59.66(4) 9_665 1_554
P5 Cu1 Np1 93.34(5) . 1_554
Cu1 Cu1 Np1 113.551(4) 9_765 1_554
Cu1 Cu1 Np1 66.449(4) 9_655 1_554
Cu1 Cu1 Np1 66.449(4) 9_665 1_554
Cu1 Cu1 Np1 113.551(4) 9_755 1_554
P5 Cu1 Np1 162.15(5) 9_655 9_666
P5 Cu1 Np1 59.66(4) 1_655 9_666
P5 Cu1 Np1 93.34(5) 9_665 9_666
P5 Cu1 Np1 59.66(4) . 9_666
Cu1 Cu1 Np1 66.449(4) 9_765 9_666
Cu1 Cu1 Np1 113.551(4) 9_655 9_666
Cu1 Cu1 Np1 66.449(4) 9_665 9_666
Cu1 Cu1 Np1 113.551(4) 9_755 9_666
Np1 Cu1 Np1 132.899(7) 1_554 9_666
P5 Cu1 Np1 59.66(4) 9_655 1_654
P5 Cu1 Np1 93.34(5) 1_655 1_654
P5 Cu1 Np1 59.66(4) 9_665 1_654
P5 Cu1 Np1 162.15(5) . 1_654
Cu1 Cu1 Np1 66.449(4) 9_765 1_654
Cu1 Cu1 Np1 113.551(4) 9_655 1_654
Cu1 Cu1 Np1 113.551(4) 9_665 1_654
Cu1 Cu1 Np1 66.449(4) 9_755 1_654
Np1 Cu1 Np1 68.813(11) 1_554 1_654
Np1 Cu1 Np1 132.899(7) 9_666 1_654
P5 Cu1 Np1 93.34(5) 9_655 9_656
P5 Cu1 Np1 59.66(4) 1_655 9_656
P5 Cu1 Np1 162.15(5) 9_665 9_656
P5 Cu1 Np1 59.66(4) . 9_656
Cu1 Cu1 Np1 113.551(4) 9_765 9_656
Cu1 Cu1 Np1 66.449(4) 9_655 9_656
Cu1 Cu1 Np1 113.551(4) 9_665 9_656
Cu1 Cu1 Np1 66.449(4) 9_755 9_656
Np1 Cu1 Np1 132.899(7) 1_554 9_656
Np1 Cu1 Np1 68.813(11) 9_666 9_656
Np1 Cu1 Np1 132.899(7) 1_654 9_656
P5 Cu1 Cu1 142.25(5) 9_655 1_565
P5 Cu1 Cu1 90.0 1_655 1_565
P5 Cu1 Cu1 37.75(5) 9_665 1_565
P5 Cu1 Cu1 90.0 . 1_565
Cu1 Cu1 Cu1 45.0 9_765 1_565
Cu1 Cu1 Cu1 135.0 9_655 1_565
Cu1 Cu1 Cu1 45.0 9_665 1_565
Cu1 Cu1 Cu1 135.0 9_755 1_565
Np1 Cu1 Cu1 90.0 1_554 1_565
Np1 Cu1 Cu1 55.594(6) 9_666 1_565
Np1 Cu1 Cu1 90.0 1_654 1_565
Np1 Cu1 Cu1 124.406(6) 9_656 1_565
P5 Cu1 Cu1 90.0 9_655 1_655
P5 Cu1 Cu1 37.75(5) 1_655 1_655
P5 Cu1 Cu1 90.0 9_665 1_655
P5 Cu1 Cu1 142.25(5) . 1_655
Cu1 Cu1 Cu1 45.0 9_765 1_655
Cu1 Cu1 Cu1 135.0 9_655 1_655
Cu1 Cu1 Cu1 135.0 9_665 1_655
Cu1 Cu1 Cu1 45.0 9_755 1_655
Np1 Cu1 Cu1 124.406(6) 1_554 1_655
Np1 Cu1 Cu1 90.0 9_666 1_655
Np1 Cu1 Cu1 55.594(6) 1_654 1_655
Np1 Cu1 Cu1 90.0 9_656 1_655
Cu1 Cu1 Cu1 90.0 1_565 1_655
P5 Cu1 Cu1 90.0 9_655 1_455
P5 Cu1 Cu1 142.25(5) 1_655 1_455
P5 Cu1 Cu1 90.0 9_665 1_455
P5 Cu1 Cu1 37.75(5) . 1_455
Cu1 Cu1 Cu1 135.0 9_765 1_455
Cu1 Cu1 Cu1 45.0 9_655 1_455
Cu1 Cu1 Cu1 45.0 9_665 1_455
Cu1 Cu1 Cu1 135.0 9_755 1_455
Np1 Cu1 Cu1 55.594(6) 1_554 1_455
Np1 Cu1 Cu1 90.0 9_666 1_455
Np1 Cu1 Cu1 124.406(6) 1_654 1_455
Np1 Cu1 Cu1 90.0 9_656 1_455
Cu1 Cu1 Cu1 90.0 1_565 1_455
Cu1 Cu1 Cu1 180.0 1_655 1_455
P5 Cu1 Cu1 37.75(5) 9_655 1_545
P5 Cu1 Cu1 90.0 1_655 1_545
P5 Cu1 Cu1 142.25(5) 9_665 1_545
P5 Cu1 Cu1 90.0 . 1_545
Cu1 Cu1 Cu1 135.0 9_765 1_545
Cu1 Cu1 Cu1 45.0 9_655 1_545
Cu1 Cu1 Cu1 135.0 9_665 1_545
Cu1 Cu1 Cu1 45.0 9_755 1_545
Np1 Cu1 Cu1 90.0 1_554 1_545
Np1 Cu1 Cu1 124.406(6) 9_666 1_545
Np1 Cu1 Cu1 90.0 1_654 1_545
Np1 Cu1 Cu1 55.594(6) 9_656 1_545
Cu1 Cu1 Cu1 180.0 1_565 1_545
Cu1 Cu1 Cu1 90.0 1_655 1_545
Cu1 Cu1 Cu1 90.0 1_455 1_545
Cu1 P5 Cu1 67.99(5) 9_655 1_455
Cu1 P5 Cu1 104.51(10) 9_655 9_665
Cu1 P5 Cu1 67.99(5) 1_455 9_665
Cu1 P5 Cu1 67.99(5) 9_655 .
Cu1 P5 Cu1 104.51(10) 1_455 .
Cu1 P5 Cu1 67.99(5) 9_665 .
Cu1 P5 Np1 140.37(3) 9_655 9_666
Cu1 P5 Np1 140.37(3) 1_455 9_666
Cu1 P5 Np1 76.354(8) 9_665 9_666
Cu1 P5 Np1 76.354(8) . 9_666
Cu1 P5 Np1 76.354(8) 9_655 9_556
Cu1 P5 Np1 76.354(8) 1_455 9_556
Cu1 P5 Np1 140.37(3) 9_665 9_556
Cu1 P5 Np1 140.37(3) . 9_556
Np1 P5 Np1 128.25(9) 9_666 9_556
Cu1 P5 Np1 140.37(3) 9_655 9_566
Cu1 P5 Np1 76.354(8) 1_455 9_566
Cu1 P5 Np1 76.354(8) 9_665 9_566
Cu1 P5 Np1 140.37(3) . 9_566
Np1 P5 Np1 79.02(4) 9_666 9_566
Np1 P5 Np1 79.02(4) 9_556 9_566
Cu1 P5 Np1 76.354(8) 9_655 9_656
Cu1 P5 Np1 140.37(3) 1_455 9_656
Cu1 P5 Np1 140.37(3) 9_665 9_656
Cu1 P5 Np1 76.354(8) . 9_656
Np1 P5 Np1 79.02(4) 9_666 9_656
Np1 P5 Np1 79.02(4) 9_556 9_656
Np1 P5 Np1 128.25(9) 9_566 9_656
Cu1 P5 Np1 127.75(5) 9_655 .
Cu1 P5 Np1 127.75(5) 1_455 .
Cu1 P5 Np1 127.75(5) 9_665 .
Cu1 P5 Np1 127.75(5) . .
Np1 P5 Np1 64.12(5) 9_666 .
Np1 P5 Np1 64.12(5) 9_556 .
Np1 P5 Np1 64.12(5) 9_566 .
Np1 P5 Np1 64.12(5) 9_656 .
Cu1 P5 Np1 52.25(5) 9_655 1_554
Cu1 P5 Np1 52.25(5) 1_455 1_554
Cu1 P5 Np1 52.25(5) 9_665 1_554
Cu1 P5 Np1 52.25(5) . 1_554
Np1 P5 Np1 115.88(5) 9_666 1_554
Np1 P5 Np1 115.88(5) 9_556 1_554
Np1 P5 Np1 115.88(5) 9_566 1_554
Np1 P5 Np1 115.88(5) 9_656 1_554
Np1 P5 Np1 180.0 . 1_554
Cu1 P5 Cu1 57.694(17) 9_655 9
Cu1 P5 Cu1 29.703(4) 1_455 9
Cu1 P5 Cu1 97.69(5) 9_665 9
Cu1 P5 Cu1 117.91(7) . 9
Np1 P5 Cu1 161.69(3) 9_666 9
Np1 P5 Cu1 48.408(15) 9_556 9
Np1 P5 Cu1 82.756(5) 9_566 9
Np1 P5 Cu1 114.308(3) 9_656 9
Np1 P5 Cu1 109.10(3) . 9
Np1 P5 Cu1 70.90(3) 1_554 9
Cu1 P5 Cu1 29.703(4) 9_655 1_445
Cu1 P5 Cu1 57.694(17) 1_455 1_445
Cu1 P5 Cu1 117.91(7) 9_665 1_445
Cu1 P5 Cu1 97.69(5) . 1_445
Np1 P5 Cu1 161.69(3) 9_666 1_445
Np1 P5 Cu1 48.408(15) 9_556 1_445
Np1 P5 Cu1 114.308(3) 9_566 1_445
Np1 P5 Cu1 82.756(5) 9_656 1_445
Np1 P5 Cu1 109.10(3) . 1_445
Np1 P5 Cu1 70.90(3) 1_554 1_445
Cu1 P5 Cu1 34.774(7) 9 1_445
Np1 O1 Np1 109.589(9) 9_656 1_655
Np1 O1 Np1 109.235(17) 9_656 9_666
Np1 O1 Np1 109.589(9) 1_655 9_666
Np1 O1 Np1 109.589(9) 9_656 .
Np1 O1 Np1 109.235(17) 1_655 .
Np1 O1 Np1 109.589(9) 9_666 .
Np1 O1 Cu1 125.382(8) 9_656 1_556
Np1 O1 Cu1 54.618(9) 1_655 1_556
Np1 O1 Cu1 125.382(9) 9_666 1_556
Np1 O1 Cu1 54.618(9) . 1_556
Np1 O1 Cu1 54.618(9) 9_656 .
Np1 O1 Cu1 125.382(9) 1_655 .
Np1 O1 Cu1 54.618(9) 9_666 .
Np1 O1 Cu1 125.382(9) . .
Cu1 O1 Cu1 180.0 1_556 .
Np1 O1 Np1 58.481(3) 9_656 9_556
Np1 O1 Np1 150.493(1) 1_655 9_556
Np1 O1 Np1 99.918(8) 9_666 9_556
Np1 O1 Np1 58.685(12) . 9_556
Cu1 O1 Np1 107.620(5) 1_556 9_556
Cu1 O1 Np1 72.380(5) . 9_556
Np1 O1 Np1 150.493(1) 9_656 1_665
Np1 O1 Np1 58.481(3) 1_655 1_665
Np1 O1 Np1 58.685(12) 9_666 1_665
Np1 O1 Np1 99.918(8) . 1_665
Cu1 O1 Np1 72.380(5) 1_556 1_665
Cu1 O1 Np1 107.620(5) . 1_665
Np1 O1 Np1 144.918(1) 9_556 1_665
Np1 O1 Np1 99.918(8) 9_656 9_766
Np1 O1 Np1 58.685(12) 1_655 9_766
Np1 O1 Np1 58.481(3) 9_666 9_766
Np1 O1 Np1 150.493(1) . 9_766
Cu1 O1 Np1 107.620(5) 1_556 9_766
Cu1 O1 Np1 72.380(5) . 9_766
Np1 O1 Np1 144.759(10) 9_556 9_766
Np1 O1 Np1 50.576(7) 1_665 9_766
Np1 O1 Np1 58.685(12) 9_656 1_545
Np1 O1 Np1 99.918(8) 1_655 1_545
Np1 O1 Np1 150.493(1) 9_666 1_545
Np1 O1 Np1 58.481(3) . 1_545
Cu1 O1 Np1 72.380(5) 1_556 1_545
Cu1 O1 Np1 107.620(5) . 1_545
Np1 O1 Np1 50.576(7) 9_556 1_545
Np1 O1 Np1 144.759(10) 1_665 1_545
Np1 O1 Np1 144.918(1) 9_766 1_545
Np1 O1 Np1 150.493(1) 9_656 1_565
Np1 O1 Np1 99.918(8) 1_655 1_565
Np1 O1 Np1 58.685(12) 9_666 1_565
Np1 O1 Np1 58.481(3) . 1_565
Cu1 O1 Np1 72.380(5) 1_556 1_565
Cu1 O1 Np1 107.620(5) . 1_565
Np1 O1 Np1 95.258(3) 9_556 1_565
Np1 O1 Np1 50.457(2) 1_665 1_565
Np1 O1 Np1 95.258(3) 9_766 1_565
Np1 O1 Np1 116.961(5) 1_545 1_565
Np1 O1 Np1 99.918(8) 9_656 9_566
Np1 O1 Np1 150.493(1) 1_655 9_566
Np1 O1 Np1 58.481(3) 9_666 9_566
Np1 O1 Np1 58.685(12) . 9_566
Cu1 O1 Np1 107.620(5) 1_556 9_566
Cu1 O1 Np1 72.380(5) . 9_566
Np1 O1 Np1 50.457(2) 9_556 9_566
Np1 O1 Np1 95.258(3) 1_665 9_566
Np1 O1 Np1 116.961(5) 9_766 9_566
Np1 O1 Np1 95.258(3) 1_545 9_566
Np1 O1 Np1 50.576(7) 1_565 9_566

loop_
_geom_bond_atom_site_label_1
_geom_bond_atom_site_label_2
_geom_bond_distance
_geom_bond_site_symmetry_2
Np1 O1 2.3139(3) 9_656
Np1 O1 2.3139(3) 1_455
Np1 O1 2.3139(3) 9_666
Np1 O1 2.3139(3) .
Np1 P5 2.9653(12) 9_666
Np1 P5 2.9653(12) 9_556
Np1 P5 2.9653(12) 9_566
Np1 P5 2.9653(12) 9_656
Np1 Cu1 3.3387(4) 9_666
Np1 Cu1 3.3387(4) 1_556
Np1 Cu1 3.3387(4) 9_656
Np1 Cu1 3.3387(4) 1_456
Np1 Np1 3.7731(4) 1_455
Np1 Np1 3.7731(4) 1_545
Np1 Np1 3.7731(4) 1_655
Np1 Np1 3.7731(4) 1_565
Np1 Np1 3.7814(6) 9_556
Np1 Np1 3.7814(6) 9_566
Np1 Np1 3.7814(6) 9_656
Np1 Np1 3.7814(6) 9_666
Cu1 P5 2.3858(16) 9_655
Cu1 P5 2.3858(16) 1_655
Cu1 P5 2.3858(16) 9_665
Cu1 P5 2.3858(16) .
Cu1 Cu1 2.6680(3) 9_765
Cu1 Cu1 2.6680(3) 9_655
Cu1 Cu1 2.6680(3) 9_665
Cu1 Cu1 2.6680(3) 9_755
Cu1 Np1 3.3387(4) 1_554
Cu1 Np1 3.3387(4) 9_666
Cu1 Np1 3.3387(4) 1_654
Cu1 Np1 3.3387(4) 9_656
Cu1 Cu1 3.7731(4) 1_565
Cu1 Cu1 3.7731(4) 1_655
Cu1 Cu1 3.7731(4) 1_455
Cu1 Cu1 3.7731(4) 1_545
P5 Cu1 2.3858(16) 9_655
P5 Cu1 2.3858(16) 1_455
P5 Cu1 2.3858(16) 9_665
P5 Np1 2.9653(12) 9_666
P5 Np1 2.9653(12) 9_556
P5 Np1 2.9653(12) 9_566
P5 Np1 2.9653(12) 9_656
P5 Np1 4.215(3) 1_554
P5 Cu1 4.4641(9) 9
P5 Cu1 4.4641(9) 1_445
O1 Np1 2.3139(3) 9_656
O1 Np1 2.3139(3) 1_655
O1 Np1 2.3139(3) 9_666
O1 Cu1 4.0944(5) 1_556
O1 Np1 4.4261(4) 9_556
O1 Np1 4.4261(4) 1_665
O1 Np1 4.4261(4) 9_766
O1 Np1 4.4261(4) 1_545
O1 Np1 4.4261(5) 1_565
O1 Np1 4.4261(4) 9_566
